data_2004062
loop_
_publ_author_name
'Wieczorek, W.'

_publ_section_title
;
 [3,3-Dimethyl-1-(2-pyridylthio)butyl]methyl(2,4,6-trimethylphenyl)phosphine
 Oxide
;
_journal_issue 10
_journal_name_full 'Acta Crystallographica Section C'
_journal_page_first 2108
_journal_page_last 2110
_journal_paper_doi 10.1107/S0108270195004100
_journal_volume 51
_journal_year 1995
_chemical_formula_moiety 'C21 H30 N O P S'
_chemical_formula_sum 'C21 H30 N O P S'
_chemical_formula_weight 375.51
_space_group_IT_number 14
_symmetry_cell_setting monoclinic
_symmetry_space_group_name_Hall '-P 2ybc'
_symmetry_space_group_name_H-M 'P 1 21/c 1'
_atom_type_scat_source 'SHELXTL/PC (Sheldrick, 1990)'
_cell_angle_alpha 90
_cell_angle_beta 114.870(10)
_cell_angle_gamma 90
_cell_formula_units_Z 4
_cell_length_a 9.7590(10)
_cell_length_b 27.5610(10)
_cell_length_c 8.9410(10)
_cell_measurement_reflns_used 25
_cell_measurement_temperature 293
_cell_measurement_theta_max 24.0
_cell_measurement_theta_min 18.0
_cell_volume 2181.8(4)
_diffrn_measurement_device 'Enraf-Nonius CAD-4'
_diffrn_measurement_method \w/2\q
_diffrn_radiation_type CuK\a
_diffrn_radiation_wavelength 1.54184
_diffrn_reflns_av_R_equivalents .015
_diffrn_reflns_limit_h_max 10
_diffrn_reflns_limit_h_min -011
_diffrn_reflns_limit_k_max 33
_diffrn_reflns_limit_k_min 0
_diffrn_reflns_limit_l_max 10
_diffrn_reflns_limit_l_min 0
_diffrn_reflns_number 3931
_diffrn_reflns_theta_max 69.91
_diffrn_standards_decay_% 1.5
_diffrn_standards_interval_time 60
_diffrn_standards_number 3
_exptl_absorpt_coefficient_mu 2.04
_exptl_absorpt_correction_T_max .994
_exptl_absorpt_correction_T_min .952
_exptl_absorpt_correction_type 'empirical (North, Phillips & Mathews, 1968; Frenz, 1983)'
_exptl_crystal_colour colourless
_exptl_crystal_density_diffrn 1.143(3)
_exptl_crystal_density_meas 1.13
_exptl_crystal_density_method 'flotation in a CH~3~I/C~6~H~6~ solution'
_exptl_crystal_description plate
_exptl_crystal_size_max .56
_exptl_crystal_size_mid .16
_exptl_crystal_size_min .12
_refine_diff_density_max .23
_refine_diff_density_min -0.26
_refine_ls_extinction_method none
_refine_ls_goodness_of_fit_obs 2.03
_refine_ls_hydrogen_treatment 'refU (riding, C---H 0.96\%A)'
_refine_ls_number_parameters 259
_refine_ls_number_reflns 3079
_refine_ls_R_factor_obs .049
_refine_ls_shift/esd_max .02
_refine_ls_structure_factor_coef F
_refine_ls_weighting_details 'w = 1/[\s^2^(F) + 0.00025F^2^]'
_refine_ls_weighting_scheme calc
_refine_ls_wR_factor_obs .053
_reflns_number_observed 3079
_reflns_number_total 3707
_reflns_observed_criterion F>4\s(F)
_cod_data_source_file sh1109.cif
_cod_data_source_block sh1109a
_cod_depositor_comments
;
The following automatic conversions were performed:

'_refine_ls_weighting_scheme' value 'w = 1/[\s^2^(F) + 0.00025F^2^]'
was changed to 'calc'. New tag '_refine_ls_weighting_details' was
created. The value of the new tag was set to 'w = 1/[\s^2^(F) +
0.00025F^2^]'.

Automatic conversion script
Id: cif_fix_values 3143 2015-03-26 13:38:13Z robertas 
;
_cod_original_sg_symbol_H-M 'P 21/c'
_cod_database_code 2004062

loop_
_symmetry_equiv_pos_as_xyz
x,y,z
x,1/2-y,1/2+z
-x,-y,-z
-x,1/2+y,1/2-z

loop_
_atom_site_label
_atom_site_fract_x
_atom_site_fract_y
_atom_site_fract_z
_atom_site_U_iso_or_equiv
P .31950(10) .32480(10) 1.01220(10) .0580(10)
S .06910(10) .33460(10) .67940(10) .0670(10)
O .4300(2) .31150(10) .9456(3) .0730(10)
N -0.1257(3) .33880(10) .8182(3) .0690(10)
C1 .3990(3) .35770(10) 1.2079(3) .0570(10)
C2 .3098(3) .37000(10) 1.2920(3) .0680(10)
C3 .3718(4) .39820(10) 1.4341(4) .079(2)
C4 .5177(4) .41450(10) 1.4971(4) .0730(10)
C5 .6046(4) .40190(10) 1.4160(3) .0660(10)
C6 .5507(3) .37370(10) 1.2733(3) .0580(10)
C7 .1464(4) .3541(2) 1.2410(5) .099(2)
C8 .5822(6) .4451(2) 1.6525(5) .105(2)
C9 .6623(4) .36290(10) 1.2012(4) .075(2)
C10 .2226(5) .27160(10) 1.0353(5) .094(2)
C11 .1797(3) .36650(10) .8718(3) .0490(10)
C12 .2567(3) .41130(10) .8396(3) .0550(10)
C13 .1792(3) .46010(10) .8311(4) .0630(10)
C14 .0163(4) .46010(10) .7050(5) .097(2)
C15 .2658(5) .49860(10) .7812(7) .106(3)
C16 .1866(9) .4724(2) .9998(5) .105(3)
C17 -.0995(3) .31980(10) .6969(3) .0570(10)
C18 -0.2589(4) .32760(10) .8220(5) .084(2)
C19 -0.3649(4) .29810(10) .7086(5) .089(2)
C20 -0.3340(4) .27840(10) .5856(5) .087(2)
C21 -0.1998(4) .28860(10) .5788(4) .0710(10)
H31 .3097 .4063 1.4899 .090(10)
H51 .7075 .4128 1.4605 .070(10)
H71 .1127 .3348 1.1425 .26(3)
H72 .0831 .3822 1.2215 .26(4)
H73 .1409 .3352 1.3285 .19(2)
H81 .5080 .4511 1.6945 .25(3)
H82 .6167 .4754 1.6280 .15(2)
H83 .6660 .4279 1.7337 .22(3)
H91 .6743 .3265 1.1959 .080(10)
H92 .7585 .3773 1.2674 .13(2)
H93 .6247 .3757 1.0912 .110(10)
H101 .1513 .2810 1.0780 .18(2)
H102 .2947 .2495 1.1106 .15(2)
H103 .1703 .2560 .9304 .19(2)
H111 .1127 .3777 .9181 .050(10)
H121 .3564 .4132 .9271 .060(10)
H122 .2636 .4065 .7366 .070(10)
H141 .0140 .4525 .5993 .100(10)
H142 -0.0280 .4915 .7006 .110(10)
H143 -0.0399 .4361 .7337 .110(10)
H151 .2210 .5300 .7735 .110(10)
H152 .2635 .4899 .6762 .23(3)
H153 .3686 .4994 .8625 .110(10)
H161 .2902 .4724 1.0791 .12(2)
H162 .1314 .4485 1.0302 .090(10)
H163 .1433 .5038 .9971 .130(10)
H181 -0.2771 .3405 .9118 .110(10)
H191 -0.4593 .2918 .7143 .120(10)
H201 -0.4061 .2575 .5047 .100(10)
H211 -0.1753 .2745 .4949 .110(10)

loop_
_geom_angle_atom_site_label_1
_geom_angle_atom_site_label_2
_geom_angle_atom_site_label_3
_geom_angle
_geom_angle_publ_flag
C1 P C10 109.0(2) yes
O P C11 109.80(10) yes
C1 P C11 103.90(10) yes
C10 P C11 108.4(2) yes
C11 S C17 103.40(10) yes
C17 N C18 116.8(3) yes
P C11 S 108.70(10) yes
P C11 C12 110.7(2) yes
S C11 C12 110.6(2) yes
C11 C12 C13 116.5(3) yes
C12 C13 C14 112.4(2) yes
C12 C13 C15 107.5(3) yes
C14 C13 C15 108.5(3) yes
C12 C13 C16 109.4(3) yes
C14 C13 C16 109.6(4) yes
C15 C13 C16 109.4(3) yes
S C17 N 119.4(2) yes
S C17 C21 117.4(3) yes
N C17 C21 123.3(3) yes
N C18 C19 123.5(4) yes
C18 C19 C20 118.5(4) yes
C19 C20 C21 119.5(3) yes
C17 C21 C20 118.4(4) yes

loop_
_geom_bond_atom_site_label_1
_geom_bond_atom_site_label_2
_geom_bond_distance
_geom_bond_publ_flag
P O 1.481(3) yes
P C1 1.829(3) yes
P C10 1.802(4) yes
P C11 1.822(2) yes
S C11 1.826(2) yes
S C17 1.765(3) yes
N C17 1.323(4) yes
N C18 1.350(5) yes
C11 C12 1.536(4) yes
C12 C13 1.527(4) yes
C13 C14 1.514(4) yes
C13 C15 1.535(6) yes
C13 C16 1.518(6) yes
C17 C21 1.394(4) yes
C18 C19 1.370(5) yes
C19 C20 1.369(7) yes
